data_1568561
loop_
_publ_author_name
'Colaiezzi, Roberta'
'Saviozzi, Chiara'
'di Nicola, Nicola'
'Zacchini, Stefano'
'Pampaloni, Guido'
'Crucianelli, Marcello'
'Marchetti, Fabio'
'Di Giuseppe, Andrea'
'Biancalana, Lorenzo'

_publ_section_title
;
 Ruthenium(ii) arene complexes bearing simple dioxime ligands: effective
 catalysts for the one-pot transfer hydrogenation/N-methylation of
 nitroarenes with methanol
;
_journal_issue 7
_journal_name_full 'Catalysis Science &amp; Technology'
_journal_page_first 2160
_journal_page_last 2183
_journal_paper_doi 10.1039/D3CY00218G
_journal_volume 13
_journal_year 2023
_chemical_formula_sum 'C16 H28 Cl N3 O6 Ru'
_chemical_formula_weight 494.93
_space_group_crystal_system orthorhombic
_space_group_IT_number 29
_space_group_name_Hall 'P 2c -2ac'
_space_group_name_H-M_alt 'P c a 21'
_atom_sites_solution_hydrogens mixed
_audit_creation_method SHELXL-2014/7
_audit_update_record
;
2023-02-10 deposited with the CCDC.	2023-03-03 downloaded from the CCDC.
;
_cell_angle_alpha 90
_cell_angle_beta 90
_cell_angle_gamma 90
_cell_formula_units_Z 4
_cell_length_a 10.1596(7)
_cell_length_b 11.7047(8)
_cell_length_c 16.3630(11)
_cell_measurement_reflns_used 9948
_cell_measurement_temperature 100(2)
_cell_measurement_theta_max 31.571
_cell_measurement_theta_min 2.3595
_cell_volume 1945.8(2)
_computing_cell_refinement 'APEX3 (Bruker AXS, 2015)'
_computing_data_collection 'APEX3 (Bruker AXS, 2015)'
_computing_data_reduction 'SAINT (Bruker AXS, 2015)'
_computing_molecular_graphics 'ORTEPIII (Johnson, 1996)'
_computing_publication_material 'XCIF 2014/2 (Bruker AXS, 2014)'
_computing_structure_refinement 'SHELXL-2014/7 (Sheldrick, 2014)'
_computing_structure_solution 'SHELXT (Sheldrick, 2015)'
_diffrn_ambient_temperature 100(2)
_diffrn_measured_fraction_theta_full 0.996
_diffrn_measured_fraction_theta_max 0.995
_diffrn_measurement_device_type 'PHOTONII area detector'
_diffrn_measurement_method 'phi and omega scans'
_diffrn_radiation_type MoK\a
_diffrn_radiation_wavelength 0.71073
_diffrn_reflns_av_R_equivalents 0.0326
_diffrn_reflns_av_unetI/netI 0.0290
_diffrn_reflns_Laue_measured_fraction_full 0.996
_diffrn_reflns_Laue_measured_fraction_max 0.995
_diffrn_reflns_limit_h_max 12
_diffrn_reflns_limit_h_min -12
_diffrn_reflns_limit_k_max 14
_diffrn_reflns_limit_k_min -14
_diffrn_reflns_limit_l_max 20
_diffrn_reflns_limit_l_min -20
_diffrn_reflns_number 22857
_diffrn_reflns_point_group_measured_fraction_full 0.995
_diffrn_reflns_point_group_measured_fraction_max 0.994
_diffrn_reflns_theta_full 25.242
_diffrn_reflns_theta_max 26.995
_diffrn_reflns_theta_min 2.655
_diffrn_source 'fine-focus sealed tube'
_exptl_absorpt_coefficient_mu 0.981
_exptl_absorpt_correction_T_max 0.5650
_exptl_absorpt_correction_T_min 0.4490
_exptl_absorpt_correction_type empirical
_exptl_absorpt_process_details
; 
 Data were corrected for Lorentz polarization and absorption
 effects (empirical absorption correction SADABS).
 R(int) =  0.1590 (selected reflections only, before parameter refinement)
 R(int) =  0.0623 (selected reflections only, after parameter refinement)
;
_exptl_crystal_colour orange
_exptl_crystal_density_diffrn 1.689
_exptl_crystal_description prism
_exptl_crystal_F_000 1016
_exptl_crystal_size_max 0.180
_exptl_crystal_size_mid 0.120
_exptl_crystal_size_min 0.105
_refine_diff_density_max 0.435
_refine_diff_density_min -0.400
_refine_diff_density_rms 0.066
_refine_ls_abs_structure_details
;
 Flack x determined using 1881 quotients [(I+)-(I-)]/[(I+)+(I-)]
 (Parsons, Flack and Wagner, Acta Cryst. B69 (2013) 249-259).
;
_refine_ls_abs_structure_Flack 0.022(17)
_refine_ls_extinction_method none
_refine_ls_goodness_of_fit_ref 1.142
_refine_ls_hydrogen_treatment mixed
_refine_ls_matrix_type full
_refine_ls_number_parameters 260
_refine_ls_number_reflns 4221
_refine_ls_number_restraints 3
_refine_ls_restrained_S_all 1.142
_refine_ls_R_factor_all 0.0247
_refine_ls_R_factor_gt 0.0239
_refine_ls_shift/su_max 0.000
_refine_ls_shift/su_mean 0.000
_refine_ls_structure_factor_coef Fsqd
_refine_ls_weighting_details 'w=1/[\s^2^(Fo^2^)+(0.0019P)^2^+1.8308P] where P=(Fo^2^+2Fc^2^)/3'
_refine_ls_weighting_scheme calc
_refine_ls_wR_factor_gt 0.0525
_refine_ls_wR_factor_ref 0.0528
_reflns_Friedel_coverage 0.927
_reflns_Friedel_fraction_full 0.995
_reflns_Friedel_fraction_max 0.992
_reflns_number_gt 4137
_reflns_number_total 4221
_reflns_threshold_expression 'I > 2\s(I)'
_cod_data_source_file d3cy00218g2.cif
_cod_data_source_block 4
_cod_depositor_comments 'Adding full bibliography for 1568560--1568562.cif.'
_cod_database_code 1568561
_shelx_shelxl_version_number 2014/7
_shelx_space_group_comment
;
The symmetry employed for this shelxl refinement is uniquely defined
by the following loop, which should always be used as a source of
symmetry information in preference to the above space-group names.
They are only intended as comments.
;
_shelx_estimated_absorpt_t_min 0.843
_shelx_estimated_absorpt_t_max 0.904

loop_
_space_group_symop_operation_xyz
'x, y, z'
'-x, -y, z+1/2'
'x+1/2, -y, z'
'-x+1/2, y, z+1/2'

loop_
_atom_site_label
_atom_site_type_symbol
_atom_site_fract_x
_atom_site_fract_y
_atom_site_fract_z
_atom_site_U_iso_or_equiv
_atom_site_adp_type
_atom_site_occupancy
_atom_site_site_symmetry_order
_atom_site_calc_flag
_atom_site_refinement_flags_posn
_atom_site_refinement_flags_adp
_atom_site_refinement_flags_occupancy
_atom_site_disorder_assembly
_atom_site_disorder_group
Ru1 Ru 0.49252(2) 0.25371(2) 0.49687(5) 0.00867(7) Uani 1 1 d . . . . .
Cl1 Cl 0.39915(9) 0.37848(8) 0.39500(6) 0.01626(17) Uani 1 1 d . . . . .
N1 N 0.3068(3) 0.2372(3) 0.54563(19) 0.0104(6) Uani 1 1 d . . . . .
N2 N 0.4752(3) 0.3792(3) 0.58455(18) 0.0125(6) Uani 1 1 d . . . . .
O1 O 0.2145(3) 0.1586(2) 0.52171(14) 0.0137(5) Uani 1 1 d . . . . .
H1 H 0.2194 0.1488 0.4709 0.021 Uiso 1 1 calc R U . . .
O2 O 0.5738(3) 0.4556(2) 0.60377(18) 0.0210(6) Uani 1 1 d . . . . .
H2 H 0.6010 0.4872 0.5609 0.031 Uiso 1 1 calc R U . . .
C1 C 0.2755(3) 0.2961(3) 0.6093(2) 0.0107(7) Uani 1 1 d . . . . .
C2 C 0.3747(4) 0.3800(3) 0.6327(2) 0.0120(7) Uani 1 1 d . . . . .
C3 C 0.1481(4) 0.2812(3) 0.6534(2) 0.0151(7) Uani 1 1 d . . . . .
H3A H 0.0749 0.2938 0.6155 0.023 Uiso 1 1 calc R U . . .
H3B H 0.1428 0.3365 0.6983 0.023 Uiso 1 1 calc R U . . .
H3C H 0.1430 0.2035 0.6755 0.023 Uiso 1 1 calc R U . . .
C4 C 0.3591(4) 0.4562(3) 0.7046(2) 0.0167(8) Uani 1 1 d . . . . .
H4A H 0.3628 0.4107 0.7549 0.025 Uiso 1 1 calc R U . . .
H4B H 0.2741 0.4955 0.7014 0.025 Uiso 1 1 calc R U . . .
H4C H 0.4303 0.5128 0.7051 0.025 Uiso 1 1 calc R U . . .
C11 C 0.5227(4) 0.0708(3) 0.4591(2) 0.0114(7) Uani 1 1 d . . . . .
C12 C 0.5559(4) 0.0879(3) 0.5434(2) 0.0135(7) Uani 1 1 d . . . . .
C13 C 0.6498(4) 0.1729(3) 0.5659(2) 0.0146(8) Uani 1 1 d . . . . .
C14 C 0.7130(3) 0.2384(3) 0.5025(3) 0.0148(7) Uani 1 1 d . . . . .
C15 C 0.6738(4) 0.2273(3) 0.4213(2) 0.0125(7) Uani 1 1 d . . . . .
C16 C 0.5768(3) 0.1418(3) 0.3989(2) 0.0116(7) Uani 1 1 d . . . . .
C17 C 0.4297(4) -0.0253(3) 0.4378(2) 0.0160(7) Uani 1 1 d . . . . .
H17A H 0.4095 -0.0226 0.3792 0.024 Uiso 1 1 calc R U . . .
H17B H 0.3482 -0.0170 0.4692 0.024 Uiso 1 1 calc R U . . .
H17C H 0.4711 -0.0987 0.4509 0.024 Uiso 1 1 calc R U . . .
C18 C 0.4907(4) 0.0138(4) 0.6074(3) 0.0223(9) Uani 1 1 d . . . . .
H18A H 0.3954 0.0263 0.6063 0.033 Uiso 1 1 calc R U . . .
H18B H 0.5250 0.0338 0.6616 0.033 Uiso 1 1 calc R U . . .
H18C H 0.5096 -0.0667 0.5960 0.033 Uiso 1 1 calc R U . . .
C19 C 0.6808(4) 0.1928(4) 0.6546(2) 0.0232(9) Uani 1 1 d . . . . .
H19A H 0.7509 0.1406 0.6719 0.035 Uiso 1 1 calc R U . . .
H19B H 0.6018 0.1789 0.6875 0.035 Uiso 1 1 calc R U . . .
H19C H 0.7099 0.2719 0.6623 0.035 Uiso 1 1 calc R U . . .
C20 C 0.8231(4) 0.3208(4) 0.5235(2) 0.0221(9) Uani 1 1 d . . . . .
H20A H 0.9038 0.2976 0.4952 0.033 Uiso 1 1 calc R U . . .
H20B H 0.8382 0.3200 0.5827 0.033 Uiso 1 1 calc R U . . .
H20C H 0.7985 0.3981 0.5063 0.033 Uiso 1 1 calc R U . . .
C21 C 0.7339(4) 0.3021(3) 0.3566(2) 0.0165(8) Uani 1 1 d . . . . .
H21A H 0.7765 0.3679 0.3824 0.025 Uiso 1 1 calc R U . . .
H21B H 0.6649 0.3288 0.3193 0.025 Uiso 1 1 calc R U . . .
H21C H 0.7994 0.2583 0.3258 0.025 Uiso 1 1 calc R U . . .
C22 C 0.5369(4) 0.1279(4) 0.3108(2) 0.0162(7) Uani 1 1 d . . . . .
H22A H 0.5842 0.0631 0.2869 0.024 Uiso 1 1 calc R U . . .
H22B H 0.5586 0.1977 0.2805 0.024 Uiso 1 1 calc R U . . .
H22C H 0.4419 0.1141 0.3077 0.024 Uiso 1 1 calc R U . . .
N3 N 0.1366(3) 0.1862(3) 0.3267(2) 0.0164(7) Uani 1 1 d . . . . .
O11 O 0.2129(3) 0.1204(2) 0.36680(16) 0.0175(6) Uani 1 1 d . . . . .
O12 O 0.1242(3) 0.1704(3) 0.25265(17) 0.0299(7) Uani 1 1 d . . . . .
O13 O 0.0773(3) 0.2638(2) 0.36254(19) 0.0233(6) Uani 1 1 d . . . . .
O21 O 0.1181(3) 0.4615(3) 0.4627(2) 0.0320(7) Uani 1 1 d D . . . .
H21 H 0.158(5) 0.403(3) 0.446(4) 0.048 Uiso 1 1 d D U . . .
H22 H 0.061(5) 0.488(5) 0.429(3) 0.048 Uiso 1 1 d D U . . .

loop_
_atom_site_aniso_label
_atom_site_aniso_U_11
_atom_site_aniso_U_22
_atom_site_aniso_U_33
_atom_site_aniso_U_23
_atom_site_aniso_U_13
_atom_site_aniso_U_12
Ru1 0.00840(11) 0.01009(12) 0.00752(11) -0.00063(12) 0.00105(16) 0.00008(10)
Cl1 0.0158(4) 0.0176(4) 0.0154(4) 0.0061(4) 0.0027(4) 0.0049(4)
N1 0.0103(14) 0.0108(15) 0.0101(15) 0.0027(11) -0.0005(11) -0.0007(11)
N2 0.0135(15) 0.0106(14) 0.0133(15) -0.0038(11) -0.0011(12) -0.0018(12)
O1 0.0140(12) 0.0177(13) 0.0094(12) -0.0024(9) 0.0009(9) -0.0059(10)
O2 0.0164(13) 0.0229(15) 0.0236(14) -0.0085(12) 0.0050(12) -0.0086(11)
C1 0.0114(17) 0.0112(17) 0.0096(15) 0.0026(13) -0.0001(13) 0.0016(13)
C2 0.0152(18) 0.0123(18) 0.0086(16) 0.0003(14) 0.0009(14) 0.0039(14)
C3 0.0159(19) 0.0187(19) 0.0107(17) -0.0016(14) 0.0073(14) -0.0017(15)
C4 0.0217(19) 0.0145(18) 0.0139(18) -0.0034(14) 0.0013(15) -0.0014(15)
C11 0.0092(16) 0.0085(17) 0.0166(17) -0.0010(14) 0.0022(14) 0.0042(13)
C12 0.0148(19) 0.0154(18) 0.0102(16) 0.0028(14) 0.0048(14) 0.0050(15)
C13 0.0131(18) 0.020(2) 0.0102(17) -0.0029(15) -0.0009(14) 0.0062(15)
C14 0.0103(13) 0.0164(16) 0.0176(19) -0.0037(17) 0.000(2) 0.0026(12)
C15 0.0109(17) 0.0123(17) 0.0144(18) -0.0036(14) 0.0021(13) 0.0031(14)
C16 0.0117(16) 0.0139(17) 0.0093(16) 0.0003(15) 0.0016(15) 0.0045(13)
C17 0.0161(18) 0.0124(18) 0.0196(18) -0.0023(14) 0.0020(15) -0.0027(14)
C18 0.033(2) 0.018(2) 0.0153(18) 0.0070(16) 0.0097(16) 0.0067(17)
C19 0.021(2) 0.035(2) 0.0131(19) -0.0030(17) -0.0045(16) 0.0043(18)
C20 0.0119(18) 0.027(2) 0.027(2) -0.0105(16) -0.0019(15) -0.0023(16)
C21 0.0178(19) 0.0174(19) 0.0142(17) 0.0004(15) 0.0055(15) -0.0038(15)
C22 0.0166(18) 0.021(2) 0.0105(17) -0.0026(14) -0.0028(14) 0.0006(15)
N3 0.0151(16) 0.0198(17) 0.0144(15) 0.0026(13) -0.0033(12) -0.0086(13)
O11 0.0177(13) 0.0215(14) 0.0132(12) -0.0010(11) -0.0016(10) 0.0026(11)
O12 0.0436(19) 0.0351(19) 0.0112(14) 0.0035(13) -0.0050(13) -0.0087(15)
O13 0.0213(15) 0.0210(16) 0.0277(16) 0.0008(12) 0.0024(12) 0.0033(12)
O21 0.0250(16) 0.0276(17) 0.0434(19) -0.0129(15) 0.0071(14) 0.0094(14)

loop_
_atom_type_symbol
_atom_type_description
_atom_type_scat_dispersion_real
_atom_type_scat_dispersion_imag
_atom_type_scat_source
C C 0.0033 0.0016 'International Tables Vol C Tables 4.2.6.8 and 6.1.1.4'
H H 0.0000 0.0000 'International Tables Vol C Tables 4.2.6.8 and 6.1.1.4'
Cl Cl 0.1484 0.1585 'International Tables Vol C Tables 4.2.6.8 and 6.1.1.4'
N N 0.0061 0.0033 'International Tables Vol C Tables 4.2.6.8 and 6.1.1.4'
O O 0.0106 0.0060 'International Tables Vol C Tables 4.2.6.8 and 6.1.1.4'
Ru Ru -1.2594 0.8363 'International Tables Vol C Tables 4.2.6.8 and 6.1.1.4'

loop_
_geom_angle_atom_site_label_1
_geom_angle_atom_site_label_2
_geom_angle_atom_site_label_3
_geom_angle
_geom_angle_site_symmetry_1
_geom_angle_site_symmetry_3
_geom_angle_publ_flag
N1 Ru1 N2 73.66(12) . . ?
N1 Ru1 C13 115.58(13) . . ?
N2 Ru1 C13 90.65(13) . . ?
N1 Ru1 C12 92.99(13) . . ?
N2 Ru1 C12 114.62(14) . . ?
C13 Ru1 C12 38.23(15) . . ?
N1 Ru1 C16 124.98(12) . . ?
N2 Ru1 C16 161.35(13) . . ?
C13 Ru1 C16 80.57(13) . . ?
C12 Ru1 C16 67.45(14) . . ?
N1 Ru1 C15 162.77(12) . . ?
N2 Ru1 C15 123.58(13) . . ?
C13 Ru1 C15 67.82(13) . . ?
C12 Ru1 C15 80.04(14) . . ?
C16 Ru1 C15 37.79(13) . . ?
N1 Ru1 C11 98.17(12) . . ?
N2 Ru1 C11 151.79(14) . . ?
C13 Ru1 C11 68.17(14) . . ?
C12 Ru1 C11 37.70(13) . . ?
C16 Ru1 C11 36.39(13) . . ?
C15 Ru1 C11 66.73(13) . . ?
N1 Ru1 C14 152.86(16) . . ?
N2 Ru1 C14 96.50(15) . . ?
C13 Ru1 C14 37.98(16) . . ?
C12 Ru1 C14 67.71(14) . . ?
C16 Ru1 C14 66.54(16) . . ?
C15 Ru1 C14 36.18(16) . . ?
C11 Ru1 C14 78.45(13) . . ?
N1 Ru1 Cl1 87.95(9) . . ?
N2 Ru1 Cl1 90.91(9) . . ?
C13 Ru1 Cl1 155.83(11) . . ?
C12 Ru1 Cl1 153.66(11) . . ?
C16 Ru1 Cl1 90.57(10) . . ?
C15 Ru1 Cl1 91.44(10) . . ?
C11 Ru1 Cl1 116.14(11) . . ?
C14 Ru1 Cl1 117.93(13) . . ?
C1 N1 O1 114.9(3) . . ?
C1 N1 Ru1 119.3(2) . . ?
O1 N1 Ru1 125.4(2) . . ?
C2 N2 O2 115.5(3) . . ?
C2 N2 Ru1 119.9(3) . . ?
O2 N2 Ru1 124.0(2) . . ?
N1 O1 H1 109.5 . . ?
N2 O2 H2 109.5 . . ?
N1 C1 C2 113.7(3) . . ?
N1 C1 C3 122.9(3) . . ?
C2 C1 C3 123.4(3) . . ?
N2 C2 C1 112.4(3) . . ?
N2 C2 C4 124.9(3) . . ?
C1 C2 C4 122.7(3) . . ?
C1 C3 H3A 109.5 . . ?
C1 C3 H3B 109.5 . . ?
H3A C3 H3B 109.5 . . ?
C1 C3 H3C 109.5 . . ?
H3A C3 H3C 109.5 . . ?
H3B C3 H3C 109.5 . . ?
C2 C4 H4A 109.5 . . ?
C2 C4 H4B 109.5 . . ?
H4A C4 H4B 109.5 . . ?
C2 C4 H4C 109.5 . . ?
H4A C4 H4C 109.5 . . ?
H4B C4 H4C 109.5 . . ?
C16 C11 C12 120.0(4) . . ?
C16 C11 C17 121.6(3) . . ?
C12 C11 C17 118.3(3) . . ?
C16 C11 Ru1 71.4(2) . . ?
C12 C11 Ru1 68.6(2) . . ?
C17 C11 Ru1 133.4(3) . . ?
C13 C12 C11 120.3(3) . . ?
C13 C12 C18 120.9(3) . . ?
C11 C12 C18 118.9(4) . . ?
C13 C12 Ru1 70.6(2) . . ?
C11 C12 Ru1 73.7(2) . . ?
C18 C12 Ru1 128.5(3) . . ?
C12 C13 C14 118.9(3) . . ?
C12 C13 C19 119.9(4) . . ?
C14 C13 C19 121.3(4) . . ?
C12 C13 Ru1 71.2(2) . . ?
C14 C13 Ru1 73.9(2) . . ?
C19 C13 Ru1 126.0(3) . . ?
C15 C14 C13 120.6(3) . . ?
C15 C14 C20 119.1(4) . . ?
C13 C14 C20 120.3(4) . . ?
C15 C14 Ru1 71.5(2) . . ?
C13 C14 Ru1 68.16(19) . . ?
C20 C14 Ru1 133.9(3) . . ?
C14 C15 C16 119.9(3) . . ?
C14 C15 C21 120.1(3) . . ?
C16 C15 C21 120.0(3) . . ?
C14 C15 Ru1 72.3(2) . . ?
C16 C15 Ru1 71.1(2) . . ?
C21 C15 Ru1 130.0(3) . . ?
C11 C16 C15 119.9(3) . . ?
C11 C16 C22 120.2(3) . . ?
C15 C16 C22 119.9(3) . . ?
C11 C16 Ru1 72.2(2) . . ?
C15 C16 Ru1 71.1(2) . . ?
C22 C16 Ru1 130.1(2) . . ?
C11 C17 H17A 109.5 . . ?
C11 C17 H17B 109.5 . . ?
H17A C17 H17B 109.5 . . ?
C11 C17 H17C 109.5 . . ?
H17A C17 H17C 109.5 . . ?
H17B C17 H17C 109.5 . . ?
C12 C18 H18A 109.5 . . ?
C12 C18 H18B 109.5 . . ?
H18A C18 H18B 109.5 . . ?
C12 C18 H18C 109.5 . . ?
H18A C18 H18C 109.5 . . ?
H18B C18 H18C 109.5 . . ?
C13 C19 H19A 109.5 . . ?
C13 C19 H19B 109.5 . . ?
H19A C19 H19B 109.5 . . ?
C13 C19 H19C 109.5 . . ?
H19A C19 H19C 109.5 . . ?
H19B C19 H19C 109.5 . . ?
C14 C20 H20A 109.5 . . ?
C14 C20 H20B 109.5 . . ?
H20A C20 H20B 109.5 . . ?
C14 C20 H20C 109.5 . . ?
H20A C20 H20C 109.5 . . ?
H20B C20 H20C 109.5 . . ?
C15 C21 H21A 109.5 . . ?
C15 C21 H21B 109.5 . . ?
H21A C21 H21B 109.5 . . ?
C15 C21 H21C 109.5 . . ?
H21A C21 H21C 109.5 . . ?
H21B C21 H21C 109.5 . . ?
C16 C22 H22A 109.5 . . ?
C16 C22 H22B 109.5 . . ?
H22A C22 H22B 109.5 . . ?
C16 C22 H22C 109.5 . . ?
H22A C22 H22C 109.5 . . ?
H22B C22 H22C 109.5 . . ?
O12 N3 O13 121.8(3) . . ?
O12 N3 O11 118.5(3) . . ?
O13 N3 O11 119.7(3) . . ?
H21 O21 H22 115(6) . . ?

loop_
_geom_bond_atom_site_label_1
_geom_bond_atom_site_label_2
_geom_bond_distance
_geom_bond_site_symmetry_2
_geom_bond_publ_flag
Ru1 N1 2.058(3) . ?
Ru1 N2 2.061(3) . ?
Ru1 C13 2.174(4) . ?
Ru1 C12 2.181(4) . ?
Ru1 C16 2.240(4) . ?
Ru1 C15 2.240(4) . ?
Ru1 C11 2.249(4) . ?
Ru1 C14 2.249(3) . ?
Ru1 Cl1 2.4107(11) . ?
N1 C1 1.288(5) . ?
N1 O1 1.371(4) . ?
N2 C2 1.290(5) . ?
N2 O2 1.379(4) . ?
O1 H1 0.8400 . ?
O2 H2 0.8400 . ?
C1 C2 1.458(5) . ?
C1 C3 1.493(5) . ?
C2 C4 1.485(5) . ?
C3 H3A 0.9800 . ?
C3 H3B 0.9800 . ?
C3 H3C 0.9800 . ?
C4 H4A 0.9800 . ?
C4 H4B 0.9800 . ?
C4 H4C 0.9800 . ?
C11 C16 1.401(5) . ?
C11 C12 1.433(5) . ?
C11 C17 1.510(5) . ?
C12 C13 1.426(6) . ?
C12 C18 1.514(5) . ?
C13 C14 1.441(6) . ?
C13 C19 1.504(5) . ?
C14 C15 1.394(6) . ?
C14 C20 1.516(5) . ?
C15 C16 1.451(5) . ?
C15 C21 1.503(5) . ?
C16 C22 1.507(5) . ?
C17 H17A 0.9800 . ?
C17 H17B 0.9800 . ?
C17 H17C 0.9800 . ?
C18 H18A 0.9800 . ?
C18 H18B 0.9800 . ?
C18 H18C 0.9800 . ?
C19 H19A 0.9800 . ?
C19 H19B 0.9800 . ?
C19 H19C 0.9800 . ?
C20 H20A 0.9800 . ?
C20 H20B 0.9800 . ?
C20 H20C 0.9800 . ?
C21 H21A 0.9800 . ?
C21 H21B 0.9800 . ?
C21 H21C 0.9800 . ?
C22 H22A 0.9800 . ?
C22 H22B 0.9800 . ?
C22 H22C 0.9800 . ?
N3 O12 1.232(4) . ?
N3 O13 1.238(4) . ?
N3 O11 1.275(4) . ?
O21 H21 0.84(3) . ?
O21 H22 0.86(3) . ?

loop_
_geom_hbond_atom_site_label_D
_geom_hbond_atom_site_label_H
_geom_hbond_atom_site_label_A
_geom_hbond_distance_DH
_geom_hbond_distance_HA
_geom_hbond_distance_DA
_geom_hbond_angle_DHA
_geom_hbond_site_symmetry_A
O1 H1 N3 0.84 2.54 3.304(4) 151.0 .
O1 H1 O11 0.84 1.74 2.574(3) 173.6 .
O1 H1 O13 0.84 2.65 3.201(4) 124.0 .
O2 H2 O21 0.84 1.72 2.545(4) 164.8 3_565
C4 H4A O13 0.98 2.54 3.488(5) 163.8 4
C4 H4B O2 0.98 2.65 3.492(5) 144.1 3_465
O21 H21 Cl1 0.84(3) 2.61(5) 3.213(3) 130(5) .
O21 H21 O13 0.84(3) 2.28(5) 2.866(5) 127(5) .
O21 H22 Cl1 0.86(3) 2.33(4) 3.111(4) 151(5) 3_465
